data_4079084
loop_
_publ_author_name
'Aliende, Cristina'
'P\'erez-Manrique, Mercedes'
'Jal\'on, F\'elix A.'
'Manzano, Blanca R.'
'Rodr\?\'iguez, Ana M.'
'Espino, Gustavo'

_publ_section_title
;
 Arene Ruthenium Complexes as Versatile Catalysts in Water in both
 Transfer Hydrogenation of Ketones and Oxidation of Alcohols. Selective
 Deuterium Labeling ofrac-1-Phenylethanol
;
_journal_issue 17
_journal_name_full Organometallics
_journal_page_first 6106
_journal_paper_doi 10.1021/om3004702
_journal_volume 31
_journal_year 2012
_chemical_formula_moiety 'C18 H18 Cl N2 O2 Ru, C7 H7 O3 S, H2 O'
_chemical_formula_sum 'C25 H27 Cl N2 O6 Ru S'
_chemical_formula_weight 620.07
_chemical_name_systematic
;
 ?
;
_space_group_IT_number 2
_symmetry_cell_setting triclinic
_symmetry_space_group_name_Hall '-P 1'
_symmetry_space_group_name_H-M 'P -1'
_atom_sites_solution_hydrogens geom
_atom_sites_solution_primary direct
_atom_sites_solution_secondary difmap
_audit_creation_method SHELXL-97
_cell_angle_alpha 110.088(3)
_cell_angle_beta 106.730(3)
_cell_angle_gamma 107.296(3)
_cell_formula_units_Z 2
_cell_length_a 10.2994(19)
_cell_length_b 12.021(2)
_cell_length_c 12.158(2)
_cell_measurement_reflns_used 5236
_cell_measurement_temperature 100(2)
_cell_measurement_theta_max 27.952
_cell_measurement_theta_min 2.291
_cell_volume 1215.4(4)
_computing_structure_refinement 'SHELXL-97 (Sheldrick, 1997)'
_diffrn_ambient_temperature 100(2)
_diffrn_measured_fraction_theta_full 0.997
_diffrn_measured_fraction_theta_max 0.997
_diffrn_measurement_device_type 'CCD area detector'
_diffrn_measurement_method 'omega and phi scans'
_diffrn_radiation_monochromator graphite
_diffrn_radiation_source 'fine-focus sealed tube'
_diffrn_radiation_type MoK\a
_diffrn_radiation_wavelength 0.71073
_diffrn_reflns_av_R_equivalents 0.0392
_diffrn_reflns_av_sigmaI/netI 0.0313
_diffrn_reflns_limit_h_max 12
_diffrn_reflns_limit_h_min -12
_diffrn_reflns_limit_k_max 14
_diffrn_reflns_limit_k_min -14
_diffrn_reflns_limit_l_max 14
_diffrn_reflns_limit_l_min -14
_diffrn_reflns_number 12078
_diffrn_reflns_theta_full 25.00
_diffrn_reflns_theta_max 25.00
_diffrn_reflns_theta_min 1.98
_exptl_absorpt_coefficient_mu 0.887
_exptl_absorpt_correction_T_max 0.9166
_exptl_absorpt_correction_T_min 0.7181
_exptl_absorpt_correction_type multi-scan
_exptl_absorpt_process_details SADABS
_exptl_crystal_colour yellow
_exptl_crystal_density_diffrn 1.694
_exptl_crystal_density_method 'not measured'
_exptl_crystal_description plate
_exptl_crystal_F_000 632
_exptl_crystal_size_max 0.40
_exptl_crystal_size_mid 0.40
_exptl_crystal_size_min 0.10
_refine_diff_density_max 0.685
_refine_diff_density_min -0.500
_refine_diff_density_rms 0.076
_refine_ls_extinction_method none
_refine_ls_goodness_of_fit_ref 0.982
_refine_ls_hydrogen_treatment constr
_refine_ls_matrix_type full
_refine_ls_number_parameters 330
_refine_ls_number_reflns 4284
_refine_ls_number_restraints 0
_refine_ls_restrained_S_all 0.982
_refine_ls_R_factor_all 0.0246
_refine_ls_R_factor_gt 0.0240
_refine_ls_shift/su_max 0.001
_refine_ls_shift/su_mean 0.000
_refine_ls_structure_factor_coef Fsqd
_refine_ls_weighting_details 'calc w=1/[\s^2^(Fo^2^)+(0.0378P)^2^+1.1164P] where P=(Fo^2^+2Fc^2^)/3'
_refine_ls_weighting_scheme calc
_refine_ls_wR_factor_gt 0.0640
_refine_ls_wR_factor_ref 0.0644
_reflns_number_gt 4137
_reflns_number_total 4284
_reflns_threshold_expression >2sigma(I)
_cod_data_source_file om3004702_si_001.cif
_cod_data_source_block 1TsOH2O
_cod_original_sg_symbol_H-M P-1
_cod_database_code 4079084

loop_
_symmetry_equiv_pos_as_xyz
'x, y, z'
'-x, -y, -z'

loop_
_atom_site_label
_atom_site_type_symbol
_atom_site_fract_x
_atom_site_fract_y
_atom_site_fract_z
_atom_site_U_iso_or_equiv
_atom_site_adp_type
_atom_site_occupancy
_atom_site_symmetry_multiplicity
_atom_site_calc_flag
_atom_site_refinement_flags
Ru1 Ru 0.953738(17) 0.213967(15) 0.792777(15) 0.01006(7) Uani 1 1 d .
S1 S 0.62570(6) 0.78152(5) 0.39136(5) 0.01438(12) Uani 1 1 d .
Cl1 Cl 1.10616(6) 0.31982(5) 1.02510(5) 0.01485(12) Uani 1 1 d .
N1 N 0.80701(19) 0.08405(17) 0.82798(16) 0.0113(3) Uani 1 1 d .
N2 N 1.03254(19) 0.07240(17) 0.78274(16) 0.0115(4) Uani 1 1 d .
O1 O 0.54052(17) -0.16170(15) 0.92386(15) 0.0160(3) Uani 1 1 d .
O2 O 1.18795(17) -0.20829(15) 0.76827(15) 0.0183(3) Uani 1 1 d .
O3 O 0.56854(17) 0.87295(16) 0.36892(16) 0.0207(3) Uani 1 1 d .
O4 O 0.61818(17) 0.68580(15) 0.27279(15) 0.0194(3) Uani 1 1 d .
O5 O 0.77437(17) 0.84739(15) 0.49979(15) 0.0196(3) Uani 1 1 d .
C1 C 0.6935(2) 0.1010(2) 0.8544(2) 0.0148(4) Uani 1 1 d .
H1 H 0.6744 0.1708 0.8506 0.018 Uiso 1 1 calc R
C2 C 0.6055(2) 0.0197(2) 0.8866(2) 0.0150(4) Uani 1 1 d .
H2 H 0.5286 0.0345 0.9046 0.018 Uiso 1 1 calc R
C3 C 0.6324(2) -0.0858(2) 0.8923(2) 0.0132(4) Uani 1 1 d .
C4 C 0.7498(2) -0.1045(2) 0.8659(2) 0.0128(4) Uani 1 1 d .
H4 H 0.7709 -0.1735 0.8695 0.015 Uiso 1 1 calc R
C5 C 0.8341(2) -0.0179(2) 0.83408(19) 0.0112(4) Uani 1 1 d .
C6 C 0.9626(2) -0.0254(2) 0.80610(19) 0.0111(4) Uani 1 1 d .
C7 C 1.0100(2) -0.1223(2) 0.80461(19) 0.0123(4) Uani 1 1 d .
H7 H 0.9620 -0.1873 0.8234 0.015 Uiso 1 1 calc R
C8 C 1.1307(2) -0.1203(2) 0.7743(2) 0.0127(4) Uani 1 1 d .
C9 C 1.2015(2) -0.0203(2) 0.7492(2) 0.0141(4) Uani 1 1 d .
H9 H 1.2820 -0.0176 0.7282 0.017 Uiso 1 1 calc R
C10 C 1.1512(2) 0.0743(2) 0.7560(2) 0.0135(4) Uani 1 1 d .
H10 H 1.2008 0.1424 0.7415 0.016 Uiso 1 1 calc R
C11 C 0.5517(3) -0.2799(2) 0.9173(2) 0.0189(5) Uani 1 1 d .
H11A H 0.5324 -0.3363 0.8304 0.028 Uiso 1 1 calc R
H11B H 0.4789 -0.3250 0.9405 0.028 Uiso 1 1 calc R
H11C H 0.6514 -0.2574 0.9766 0.028 Uiso 1 1 calc R
C12 C 1.1243(3) -0.3105(2) 0.7992(2) 0.0192(5) Uani 1 1 d .
H12A H 1.1252 -0.2717 0.8830 0.029 Uiso 1 1 calc R
H12B H 1.1828 -0.3594 0.8005 0.029 Uiso 1 1 calc R
H12C H 1.0222 -0.3687 0.7346 0.029 Uiso 1 1 calc R
C13 C 0.9892(3) 0.4084(2) 0.8081(2) 0.0226(5) Uani 1 1 d .
H13 H 1.0339 0.4900 0.8815 0.027 Uiso 1 1 calc R
C14 C 1.0798(3) 0.3651(2) 0.7524(2) 0.0193(5) Uani 1 1 d .
H14 H 1.1833 0.4173 0.7892 0.023 Uiso 1 1 calc R
C15 C 1.0114(3) 0.2428(2) 0.6413(2) 0.0182(5) Uani 1 1 d .
H15 H 1.0696 0.2150 0.6026 0.022 Uiso 1 1 calc R
C16 C 0.8545(3) 0.1606(2) 0.5868(2) 0.0192(5) Uani 1 1 d .
H16 H 0.8097 0.0787 0.5137 0.023 Uiso 1 1 calc R
C17 C 0.7677(3) 0.2049(3) 0.6453(2) 0.0232(5) Uani 1 1 d .
H17 H 0.6652 0.1509 0.6117 0.028 Uiso 1 1 calc R
C18 C 0.8344(3) 0.3306(2) 0.7545(2) 0.0231(5) Uani 1 1 d .
H18 H 0.7755 0.3611 0.7903 0.028 Uiso 1 1 calc R
C19 C 0.5004(2) 0.6875(2) 0.4345(2) 0.0137(4) Uani 1 1 d .
C20 C 0.4241(2) 0.5519(2) 0.3620(2) 0.0162(4) Uani 1 1 d .
H20 H 0.4380 0.5091 0.2896 0.019 Uiso 1 1 calc R
C21 C 0.3268(2) 0.4793(2) 0.3969(2) 0.0175(5) Uani 1 1 d .
H21 H 0.2770 0.3878 0.3481 0.021 Uiso 1 1 calc R
C22 C 0.3024(2) 0.5407(2) 0.5033(2) 0.0165(4) Uani 1 1 d .
C23 C 0.3777(2) 0.6779(2) 0.5742(2) 0.0169(5) Uani 1 1 d .
H23 H 0.3607 0.7209 0.6445 0.020 Uiso 1 1 calc R
C24 C 0.4770(2) 0.7510(2) 0.5419(2) 0.0153(4) Uani 1 1 d .
H24 H 0.5282 0.8423 0.5915 0.018 Uiso 1 1 calc R
C25 C 0.1999(3) 0.4607(2) 0.5425(2) 0.0228(5) Uani 1 1 d .
H25A H 0.2571 0.4750 0.6280 0.034 Uiso 1 1 calc R
H25B H 0.1565 0.3688 0.4817 0.034 Uiso 1 1 calc R
H25C H 0.1209 0.4874 0.5427 0.034 Uiso 1 1 calc R
O9 O 0.34497(19) -0.40940(17) 1.05220(16) 0.0267(4) Uani 1 1 d .
H1A H 0.2858 -0.4971 1.0338 0.063(11) Uiso 1 1 d R
H1B H 0.4369 -0.3774 1.1231 0.073(12) Uiso 1 1 d R

loop_
_atom_site_aniso_label
_atom_site_aniso_U_11
_atom_site_aniso_U_22
_atom_site_aniso_U_33
_atom_site_aniso_U_23
_atom_site_aniso_U_13
_atom_site_aniso_U_12
Ru1 0.01085(10) 0.01141(10) 0.01192(11) 0.00733(8) 0.00619(8) 0.00639(8)
S1 0.0114(3) 0.0166(3) 0.0165(3) 0.0089(2) 0.0071(2) 0.0055(2)
Cl1 0.0160(3) 0.0155(3) 0.0137(3) 0.0078(2) 0.0058(2) 0.0072(2)
N1 0.0106(8) 0.0124(9) 0.0118(9) 0.0062(7) 0.0046(7) 0.0057(7)
N2 0.0114(8) 0.0135(9) 0.0120(8) 0.0079(7) 0.0052(7) 0.0059(7)
O1 0.0164(8) 0.0182(8) 0.0225(8) 0.0130(7) 0.0140(7) 0.0095(7)
O2 0.0211(8) 0.0214(8) 0.0286(9) 0.0176(7) 0.0173(7) 0.0160(7)
O3 0.0171(8) 0.0226(8) 0.0298(9) 0.0180(7) 0.0117(7) 0.0098(7)
O4 0.0174(8) 0.0222(8) 0.0184(8) 0.0089(7) 0.0112(7) 0.0059(7)
O5 0.0118(7) 0.0210(8) 0.0213(8) 0.0082(7) 0.0050(7) 0.0055(7)
C1 0.0149(11) 0.0168(11) 0.0151(11) 0.0078(9) 0.0066(9) 0.0095(9)
C2 0.0125(10) 0.0203(11) 0.0157(11) 0.0084(9) 0.0080(9) 0.0097(9)
C3 0.0123(10) 0.0175(11) 0.0100(10) 0.0069(9) 0.0057(8) 0.0055(9)
C4 0.0134(10) 0.0127(10) 0.0126(10) 0.0058(8) 0.0051(9) 0.0068(9)
C5 0.0115(10) 0.0128(10) 0.0074(9) 0.0039(8) 0.0026(8) 0.0053(8)
C6 0.0101(10) 0.0127(10) 0.0084(9) 0.0039(8) 0.0030(8) 0.0045(8)
C7 0.0140(10) 0.0123(10) 0.0112(10) 0.0063(8) 0.0055(8) 0.0056(9)
C8 0.0143(10) 0.0137(10) 0.0109(10) 0.0054(8) 0.0051(8) 0.0078(9)
C9 0.0125(10) 0.0182(11) 0.0150(10) 0.0084(9) 0.0079(9) 0.0083(9)
C10 0.0126(10) 0.0167(11) 0.0142(10) 0.0089(9) 0.0076(9) 0.0065(9)
C11 0.0194(11) 0.0192(11) 0.0281(13) 0.0162(10) 0.0148(10) 0.0102(10)
C12 0.0236(12) 0.0186(11) 0.0273(12) 0.0157(10) 0.0154(10) 0.0139(10)
C13 0.0405(15) 0.0146(11) 0.0188(12) 0.0124(10) 0.0121(11) 0.0148(11)
C14 0.0172(11) 0.0197(12) 0.0227(12) 0.0170(10) 0.0064(10) 0.0040(10)
C15 0.0249(12) 0.0287(12) 0.0196(12) 0.0199(10) 0.0154(10) 0.0189(10)
C16 0.0289(13) 0.0177(11) 0.0103(10) 0.0091(9) 0.0049(9) 0.0099(10)
C17 0.0144(11) 0.0363(14) 0.0280(13) 0.0273(12) 0.0059(10) 0.0110(10)
C18 0.0344(14) 0.0362(14) 0.0292(13) 0.0273(12) 0.0236(12) 0.0294(12)
C19 0.0103(10) 0.0186(11) 0.0150(11) 0.0103(9) 0.0050(9) 0.0075(9)
C20 0.0155(11) 0.0187(11) 0.0163(11) 0.0079(9) 0.0082(9) 0.0087(9)
C21 0.0157(11) 0.0141(11) 0.0190(11) 0.0070(9) 0.0056(9) 0.0048(9)
C22 0.0136(10) 0.0239(12) 0.0186(11) 0.0153(10) 0.0072(9) 0.0098(9)
C23 0.0184(11) 0.0230(12) 0.0137(11) 0.0099(9) 0.0084(9) 0.0118(10)
C24 0.0161(11) 0.0156(11) 0.0123(10) 0.0060(9) 0.0041(9) 0.0072(9)
C25 0.0204(12) 0.0268(13) 0.0244(12) 0.0156(11) 0.0117(10) 0.0082(10)
O9 0.0219(9) 0.0284(10) 0.0235(9) 0.0135(8) 0.0071(7) 0.0046(8)

loop_
_atom_type_symbol
_atom_type_description
_atom_type_scat_dispersion_real
_atom_type_scat_dispersion_imag
_atom_type_scat_source
C C 0.0033 0.0016 'International Tables Vol C Tables 4.2.6.8 and 6.1.1.4'
H H 0.0000 0.0000 'International Tables Vol C Tables 4.2.6.8 and 6.1.1.4'
N N 0.0061 0.0033 'International Tables Vol C Tables 4.2.6.8 and 6.1.1.4'
O O 0.0106 0.0060 'International Tables Vol C Tables 4.2.6.8 and 6.1.1.4'
S S 0.1246 0.1234 'International Tables Vol C Tables 4.2.6.8 and 6.1.1.4'
Cl Cl 0.1484 0.1585 'International Tables Vol C Tables 4.2.6.8 and 6.1.1.4'
Ru Ru -1.2594 0.8363 'International Tables Vol C Tables 4.2.6.8 and 6.1.1.4'

loop_
_geom_angle_atom_site_label_1
_geom_angle_atom_site_label_2
_geom_angle_atom_site_label_3
_geom_angle
N2 Ru1 N1 76.31(7)
N2 Ru1 C17 128.60(9)
N1 Ru1 C17 91.66(8)
N2 Ru1 C16 99.36(8)
N1 Ru1 C16 109.27(8)
C17 Ru1 C16 37.78(9)
N2 Ru1 C13 149.39(9)
N1 Ru1 C13 133.09(8)
C17 Ru1 C13 67.70(9)
C16 Ru1 C13 80.23(9)
N2 Ru1 C14 113.44(8)
N1 Ru1 C14 170.04(8)
C17 Ru1 C14 80.62(9)
C16 Ru1 C14 68.12(9)
C13 Ru1 C14 37.79(9)
N2 Ru1 C15 93.49(7)
N1 Ru1 C15 144.32(8)
C17 Ru1 C15 67.95(9)
C16 Ru1 C15 37.85(9)
C13 Ru1 C15 67.29(9)
C14 Ru1 C15 37.16(9)
N2 Ru1 C18 166.38(8)
N1 Ru1 C18 102.35(8)
C17 Ru1 C18 37.84(10)
C16 Ru1 C18 68.05(9)
C13 Ru1 C18 37.00(10)
C14 Ru1 C18 67.70(9)
C15 Ru1 C18 79.71(8)
N2 Ru1 Cl1 85.99(5)
N1 Ru1 Cl1 84.15(5)
C17 Ru1 Cl1 143.12(7)
C16 Ru1 Cl1 166.34(6)
C13 Ru1 Cl1 88.76(6)
C14 Ru1 Cl1 98.22(6)
C15 Ru1 Cl1 129.80(7)
C18 Ru1 Cl1 107.45(7)
O5 S1 O3 113.14(10)
O5 S1 O4 112.35(9)
O3 S1 O4 112.42(10)
O5 S1 C19 106.55(10)
O3 S1 C19 106.10(9)
O4 S1 C19 105.60(10)
C1 N1 C5 118.20(18)
C1 N1 Ru1 123.74(14)
C5 N1 Ru1 117.87(13)
C10 N2 C6 118.50(17)
C10 N2 Ru1 123.27(14)
C6 N2 Ru1 118.22(13)
C3 O1 C11 118.27(16)
C8 O2 C12 118.46(16)
N1 C1 C2 122.70(19)
C1 C2 C3 119.33(19)
O1 C3 C2 115.77(18)
O1 C3 C4 125.47(19)
C2 C3 C4 118.77(19)
C5 C4 C3 118.55(19)
N1 C5 C4 122.45(18)
N1 C5 C6 113.62(18)
C4 C5 C6 123.92(18)
N2 C6 C7 122.14(18)
N2 C6 C5 113.87(17)
C7 C6 C5 123.98(19)
C6 C7 C8 118.59(19)
O2 C8 C7 125.13(19)
O2 C8 C9 115.74(18)
C7 C8 C9 119.12(19)
C10 C9 C8 119.05(19)
N2 C10 C9 122.55(19)
C18 C13 C14 121.0(2)
C18 C13 Ru1 71.95(13)
C14 C13 Ru1 71.28(13)
C15 C14 C13 119.1(2)
C15 C14 Ru1 71.47(13)
C13 C14 Ru1 70.93(13)
C14 C15 C16 120.9(2)
C14 C15 Ru1 71.37(13)
C16 C15 Ru1 70.63(12)
C17 C16 C15 118.9(2)
C17 C16 Ru1 70.26(13)
C15 C16 Ru1 71.52(12)
C16 C17 C18 120.8(2)
C16 C17 Ru1 71.96(13)
C18 C17 Ru1 72.60(13)
C13 C18 C17 119.3(2)
C13 C18 Ru1 71.05(13)
C17 C18 Ru1 69.56(12)
C20 C19 C24 119.5(2)
C20 C19 S1 120.61(17)
C24 C19 S1 119.91(17)
C19 C20 C21 120.1(2)
C22 C21 C20 121.1(2)
C21 C22 C23 118.2(2)
C21 C22 C25 120.7(2)
C23 C22 C25 121.1(2)
C24 C23 C22 121.2(2)
C23 C24 C19 119.9(2)

loop_
_geom_bond_atom_site_label_1
_geom_bond_atom_site_label_2
_geom_bond_distance
Ru1 N2 2.0749(17)
Ru1 N1 2.0818(18)
Ru1 C17 2.159(2)
Ru1 C16 2.181(2)
Ru1 C13 2.187(2)
Ru1 C14 2.192(2)
Ru1 C15 2.193(2)
Ru1 C18 2.199(2)
Ru1 Cl1 2.4192(7)
S1 O5 1.4524(16)
S1 O3 1.4584(16)
S1 O4 1.4668(16)
S1 C19 1.774(2)
N1 C1 1.351(3)
N1 C5 1.356(3)
N2 C10 1.348(3)
N2 C6 1.350(3)
O1 C3 1.346(3)
O1 C11 1.436(3)
O2 C8 1.347(2)
O2 C12 1.435(3)
C1 C2 1.367(3)
C2 C3 1.396(3)
C3 C4 1.397(3)
C4 C5 1.386(3)
C5 C6 1.478(3)
C6 C7 1.387(3)
C7 C8 1.390(3)
C8 C9 1.389(3)
C9 C10 1.371(3)
C13 C18 1.392(4)
C13 C14 1.418(3)
C14 C15 1.397(3)
C15 C16 1.419(3)
C16 C17 1.406(3)
C17 C18 1.414(4)
C19 C20 1.380(3)
C19 C24 1.396(3)
C20 C21 1.388(3)
C21 C22 1.387(3)
C22 C23 1.393(3)
C22 C25 1.505(3)
C23 C24 1.381(3)
